data_4309202
loop_
_publ_author_name
'Marciela Scarpellini'
'Amy J. Wu'
'Jeff W. Kampf'
'Vincent L. Pecoraro'

_publ_section_title
;
Corroborative Models of the Cobalt(II) Inhibited Fe/Mn Superoxide Dismutases
;
_journal_name_full 'Inorganic Chemistry'
_journal_page_first 5001
_journal_page_last 5010
_journal_paper_doi 10.1021/ic050281h
_journal_volume 44
_journal_year 2005
_chemical_formula_moiety 'C16 H33 Co N3 O5, H2 O'
_chemical_formula_sum 'C16 H35 Co N3 O6'
_chemical_formula_weight 424.40
_chemical_name_systematic
;
 ?
;
_space_group_IT_number 15
_symmetry_cell_setting monoclinic
_symmetry_space_group_name_Hall '-C 2yc'
_symmetry_space_group_name_H-M 'C 1 2/c 1'
_atom_sites_solution_hydrogens geom
_atom_sites_solution_primary direct
_atom_sites_solution_secondary difmap
_audit_creation_method SHELXL-97
_cell_angle_alpha 90.00
_cell_angle_beta 107.095(2)
_cell_angle_gamma 90.00
_cell_formula_units_Z 8
_cell_length_a 30.357(3)
_cell_length_b 8.1560(9)
_cell_length_c 16.9803(18)
_cell_measurement_reflns_used 8895
_cell_measurement_temperature 113(2)
_cell_measurement_theta_max 23.40
_cell_measurement_theta_min 2.97
_cell_volume 4018.4(7)
_computing_cell_refinement 'Bruker SMART'
_computing_data_collection 'Bruker SMART'
_computing_data_reduction 'Bruker SHELXTL'
_computing_molecular_graphics 'Bruker SHELXTL'
_computing_publication_material 'Bruker SHELXTL'
_computing_structure_refinement 'Bruker SHELXTL'
_computing_structure_solution 'Bruker SHELXTL'
_diffrn_ambient_temperature 113(2)
_diffrn_measured_fraction_theta_full 0.994
_diffrn_measured_fraction_theta_max 0.994
_diffrn_measurement_device_type 'CCD area detector'
_diffrn_measurement_method 'phi and omega scans'
_diffrn_radiation_monochromator graphite
_diffrn_radiation_source 'fine-focus sealed tube'
_diffrn_radiation_type MoK\a
_diffrn_radiation_wavelength 0.71073
_diffrn_reflns_av_R_equivalents 0.0394
_diffrn_reflns_av_sigmaI/netI 0.0304
_diffrn_reflns_limit_h_max 38
_diffrn_reflns_limit_h_min -40
_diffrn_reflns_limit_k_max 10
_diffrn_reflns_limit_k_min -10
_diffrn_reflns_limit_l_max 22
_diffrn_reflns_limit_l_min -22
_diffrn_reflns_number 23409
_diffrn_reflns_theta_full 28.36
_diffrn_reflns_theta_max 28.36
_diffrn_reflns_theta_min 2.97
_exptl_absorpt_coefficient_mu 0.890
_exptl_absorpt_correction_T_max 0.9403
_exptl_absorpt_correction_T_min 0.6955
_exptl_absorpt_correction_type multi-scan
_exptl_absorpt_process_details
;
Blessing, R. Acta Cryst. (1995) A51 33-38
Sheldrick, G.  SADABS (Version 2.10) Bruker/Siemens area
  detector absorption and other corrections, University of
  Gottingen, Germany 2003.
;
_exptl_crystal_colour pink
_exptl_crystal_density_diffrn 1.403
_exptl_crystal_density_method 'not measured'
_exptl_crystal_description needle
_exptl_crystal_F_000 1816
_exptl_crystal_size_max 0.44
_exptl_crystal_size_mid 0.38
_exptl_crystal_size_min 0.07
_refine_diff_density_max 0.478
_refine_diff_density_min -0.605
_refine_diff_density_rms 0.067
_refine_ls_extinction_method none
_refine_ls_goodness_of_fit_ref 0.999
_refine_ls_hydrogen_treatment mixed
_refine_ls_matrix_type full
_refine_ls_number_parameters 260
_refine_ls_number_reflns 4988
_refine_ls_number_restraints 0
_refine_ls_restrained_S_all 0.999
_refine_ls_R_factor_all 0.0464
_refine_ls_R_factor_gt 0.0321
_refine_ls_shift/su_max 0.001
_refine_ls_shift/su_mean 0.000
_refine_ls_structure_factor_coef Fsqd
_refine_ls_weighting_details 'calc w=1/[\s^2^(Fo^2^)+(0.0492P)^2^+5.5795P] where P=(Fo^2^+2Fc^2^)/3'
_refine_ls_weighting_scheme calc
_refine_ls_wR_factor_gt 0.0829
_refine_ls_wR_factor_ref 0.0908
_reflns_number_gt 4040
_reflns_number_total 4988
_reflns_threshold_expression >2sigma(I)
_cod_data_source_file ic050281hsi20050222_022452.cif
_cod_data_source_block ms71
_cod_depositor_comments
;
The following automatic conversions were performed:
'_symmetry_cell_setting' value 'Monoclinic' changed to 'monoclinic'
according to '/home/saulius/struct/CIF-dictionaries/cif_core.dic'
dictionary named 'cif_core.dic' version 2.4.1 from 2010-06-29.

Automatic conversion script
Id: cif_fix_enum 1527 2010-12-29 10:47:43Z saulius 
;
_cod_original_cell_volume 4018.4(8)
_cod_database_code 4309202

loop_
_symmetry_equiv_pos_as_xyz
'x, y, z'
'-x, y, -z+1/2'
'x+1/2, y+1/2, z'
'-x+1/2, y+1/2, -z+1/2'
'-x, -y, -z'
'x, -y, z-1/2'
'-x+1/2, -y+1/2, -z'
'x+1/2, -y+1/2, z-1/2'

loop_
_atom_site_label
_atom_site_type_symbol
_atom_site_fract_x
_atom_site_fract_y
_atom_site_fract_z
_atom_site_U_iso_or_equiv
_atom_site_adp_type
_atom_site_occupancy
_atom_site_symmetry_multiplicity
_atom_site_calc_flag
_atom_site_refinement_flags
_atom_site_disorder_assembly
_atom_site_disorder_group
Co1 Co 0.141627(8) 0.89184(3) 0.043660(14) 0.01442(8) Uani 1 1 d . . .
C1 C 0.20667(6) 0.9470(2) -0.04585(11) 0.0175(3) Uani 1 1 d . . .
C2 C 0.23053(6) 1.0172(2) 0.03886(11) 0.0182(3) Uani 1 1 d . . .
H2A H 0.2511 0.9332 0.0728 0.022 Uiso 1 1 calc R . .
H2B H 0.2497 1.1123 0.0333 0.022 Uiso 1 1 calc R . .
C3 C 0.21546(6) 1.0732(2) 0.17085(11) 0.0201(4) Uani 1 1 d . . .
H3A H 0.2038 1.1714 0.1926 0.024 Uiso 1 1 calc R . .
H3B H 0.2495 1.0811 0.1860 0.024 Uiso 1 1 calc R . .
C4 C 0.20207(6) 0.9204(2) 0.20943(11) 0.0202(4) Uani 1 1 d . . .
H4A H 0.2200 0.8262 0.1987 0.024 Uiso 1 1 calc R . .
H4B H 0.2102 0.9359 0.2698 0.024 Uiso 1 1 calc R . .
C5 C 0.12299(6) 1.0149(2) 0.19725(11) 0.0198(4) Uani 1 1 d . . .
H5A H 0.1429 1.1106 0.2192 0.024 Uiso 1 1 calc R . .
H5B H 0.1100 0.9757 0.2409 0.024 Uiso 1 1 calc R . .
C6 C 0.08387(6) 1.0688(2) 0.12336(11) 0.0202(4) Uani 1 1 d . . .
H6A H 0.0610 0.9790 0.1078 0.024 Uiso 1 1 calc R . .
H6B H 0.0684 1.1647 0.1392 0.024 Uiso 1 1 calc R . .
C7 C 0.17505(6) 1.2279(2) 0.04593(11) 0.0198(4) Uani 1 1 d . . .
H7A H 0.1684 1.2270 -0.0148 0.024 Uiso 1 1 calc R . .
H7B H 0.1971 1.3180 0.0680 0.024 Uiso 1 1 calc R . .
C8 C 0.13047(6) 1.2591(2) 0.06797(12) 0.0194(4) Uani 1 1 d . . .
H8A H 0.1381 1.2873 0.1272 0.023 Uiso 1 1 calc R . .
H8B H 0.1142 1.3539 0.0359 0.023 Uiso 1 1 calc R . .
C9 C 0.08587(6) 0.6721(2) -0.08404(11) 0.0208(4) Uani 1 1 d . . .
C10 C 0.04368(8) 0.6691(3) -0.15816(14) 0.0414(6) Uani 1 1 d . . .
H10A H 0.0510 0.6127 -0.2038 0.062 Uiso 1 1 calc R . .
H10B H 0.0339 0.7817 -0.1746 0.062 Uiso 1 1 calc R . .
H10C H 0.0187 0.6109 -0.1442 0.062 Uiso 1 1 calc R . .
C11 C 0.14370(6) 0.7194(2) 0.21248(11) 0.0206(4) Uani 1 1 d . . .
H11A H 0.1639 0.6371 0.1964 0.025 Uiso 1 1 calc R . .
C12 C 0.09403(7) 0.6629(2) 0.17554(13) 0.0265(4) Uani 1 1 d . . .
H12A H 0.0735 0.7342 0.1951 0.040 Uiso 1 1 calc R . .
H12B H 0.0909 0.5497 0.1924 0.040 Uiso 1 1 calc R . .
H12C H 0.0858 0.6686 0.1153 0.040 Uiso 1 1 calc R . .
C13 C 0.15725(7) 0.7214(3) 0.30686(12) 0.0255(4) Uani 1 1 d . . .
H13A H 0.1909 0.7263 0.3292 0.038 Uiso 1 1 calc R . .
H13B H 0.1459 0.6216 0.3265 0.038 Uiso 1 1 calc R . .
H13C H 0.1436 0.8177 0.3253 0.038 Uiso 1 1 calc R . .
C14 C 0.05716(6) 1.1377(2) -0.02208(12) 0.0206(4) Uani 1 1 d . . .
H14A H 0.0388 1.0342 -0.0290 0.025 Uiso 1 1 calc R . .
C15 C 0.02556(7) 1.2767(3) -0.01115(13) 0.0279(4) Uani 1 1 d . . .
H15A H 0.0136 1.2513 0.0352 0.042 Uiso 1 1 calc R . .
H15B H -0.0002 1.2883 -0.0616 0.042 Uiso 1 1 calc R . .
H15C H 0.0430 1.3795 -0.0001 0.042 Uiso 1 1 calc R . .
C16 C 0.07050(7) 1.1625(3) -0.10089(12) 0.0237(4) Uani 1 1 d . . .
H16A H 0.0849 1.2704 -0.0996 0.036 Uiso 1 1 calc R . .
H16B H 0.0429 1.1563 -0.1485 0.036 Uiso 1 1 calc R . .
H16C H 0.0923 1.0769 -0.1053 0.036 Uiso 1 1 calc R . .
N1 N 0.19627(5) 1.06925(18) 0.08003(9) 0.0164(3) Uani 1 1 d . . .
N2 N 0.15179(5) 0.88169(18) 0.17694(9) 0.0170(3) Uani 1 1 d . . .
N3 N 0.09920(5) 1.11293(18) 0.05063(9) 0.0175(3) Uani 1 1 d . . .
O1 O 0.16393(4) 0.91824(15) -0.06300(8) 0.0177(3) Uani 1 1 d . . .
O2 O 0.23085(4) 0.91897(17) -0.09305(8) 0.0227(3) Uani 1 1 d . . .
O3 O 0.08500(4) 0.77131(16) -0.02713(8) 0.0191(3) Uani 1 1 d . . .
O4 O 0.11820(5) 0.57708(16) -0.08373(9) 0.0252(3) Uani 1 1 d . . .
O5 O 0.17831(4) 0.66027(16) 0.05781(8) 0.0191(3) Uani 1 1 d . . .
H5C H 0.2084(4) 0.634(3) 0.0663(17) 0.047(8) Uiso 1 1 d . . .
H5D H 0.1657(12) 0.619(4) 0.002(2) 0.068(10) Uiso 0.50 1 d P A 1
H5E H 0.1444(7) 0.611(2) 0.0420(12) 0.010(5) Uiso 0.50 1 d P B 2
O6 O 0.17998(6) 0.6673(2) -0.19270(10) 0.0306(3) Uani 1 1 d . . .
H6C H 0.1944(10) 0.761(4) -0.1661(18) 0.052(8) Uiso 1 1 d . . .
H6D H 0.1637(13) 0.635(4) -0.164(2) 0.071(11) Uiso 1 1 d . . .

loop_
_atom_site_aniso_label
_atom_site_aniso_U_11
_atom_site_aniso_U_22
_atom_site_aniso_U_33
_atom_site_aniso_U_23
_atom_site_aniso_U_13
_atom_site_aniso_U_12
Co1 0.01130(12) 0.01752(12) 0.01629(13) -0.00040(9) 0.00692(9) -0.00033(8)
C1 0.0151(8) 0.0198(8) 0.0189(8) 0.0038(6) 0.0072(7) 0.0020(6)
C2 0.0126(8) 0.0239(9) 0.0202(9) 0.0008(7) 0.0082(7) -0.0011(6)
C3 0.0145(8) 0.0280(9) 0.0180(9) -0.0029(7) 0.0048(7) -0.0023(7)
C4 0.0171(9) 0.0267(9) 0.0168(8) 0.0000(7) 0.0052(7) 0.0004(7)
C5 0.0213(9) 0.0212(9) 0.0206(9) -0.0013(7) 0.0119(7) 0.0015(7)
C6 0.0177(9) 0.0229(9) 0.0248(9) 0.0001(7) 0.0137(7) 0.0014(7)
C7 0.0161(9) 0.0210(8) 0.0244(9) 0.0002(7) 0.0094(7) -0.0015(7)
C8 0.0170(9) 0.0184(8) 0.0254(9) -0.0010(7) 0.0104(7) -0.0004(7)
C9 0.0168(9) 0.0243(9) 0.0218(9) -0.0008(7) 0.0065(7) -0.0030(7)
C10 0.0307(12) 0.0556(15) 0.0317(12) -0.0126(11) -0.0001(10) 0.0092(11)
C11 0.0216(9) 0.0216(9) 0.0223(9) 0.0044(7) 0.0122(7) 0.0020(7)
C12 0.0269(10) 0.0263(9) 0.0301(10) 0.0034(8) 0.0141(9) -0.0038(8)
C13 0.0264(10) 0.0310(10) 0.0233(9) 0.0061(8) 0.0136(8) 0.0063(8)
C14 0.0126(8) 0.0259(9) 0.0244(9) 0.0031(7) 0.0074(7) 0.0024(7)
C15 0.0185(10) 0.0337(11) 0.0338(11) 0.0055(8) 0.0111(8) 0.0089(8)
C16 0.0181(9) 0.0299(10) 0.0231(9) 0.0044(7) 0.0062(7) 0.0046(7)
N1 0.0135(7) 0.0200(7) 0.0174(7) -0.0014(5) 0.0071(6) -0.0011(5)
N2 0.0153(7) 0.0200(7) 0.0179(7) 0.0008(6) 0.0083(6) 0.0010(6)
N3 0.0141(7) 0.0194(7) 0.0210(7) 0.0012(6) 0.0084(6) 0.0002(6)
O1 0.0123(6) 0.0240(6) 0.0185(6) 0.0000(5) 0.0074(5) -0.0004(5)
O2 0.0162(6) 0.0343(8) 0.0207(6) 0.0012(5) 0.0105(5) 0.0030(5)
O3 0.0137(6) 0.0244(6) 0.0206(6) -0.0027(5) 0.0071(5) -0.0013(5)
O4 0.0225(7) 0.0255(7) 0.0286(7) -0.0068(5) 0.0090(6) 0.0009(5)
O5 0.0131(6) 0.0229(6) 0.0222(7) -0.0006(5) 0.0066(5) 0.0019(5)
O6 0.0370(9) 0.0282(8) 0.0293(8) 0.0007(6) 0.0139(7) 0.0016(7)

loop_
_atom_type_symbol
_atom_type_description
_atom_type_scat_dispersion_real
_atom_type_scat_dispersion_imag
_atom_type_scat_source
C C 0.0033 0.0016 'International Tables Vol C Tables 4.2.6.8 and 6.1.1.4'
H H 0.0000 0.0000 'International Tables Vol C Tables 4.2.6.8 and 6.1.1.4'
N N 0.0061 0.0033 'International Tables Vol C Tables 4.2.6.8 and 6.1.1.4'
O O 0.0106 0.0060 'International Tables Vol C Tables 4.2.6.8 and 6.1.1.4'
Co Co 0.3494 0.9721 'International Tables Vol C Tables 4.2.6.8 and 6.1.1.4'

loop_
_geom_angle_atom_site_label_1
_geom_angle_atom_site_label_2
_geom_angle_atom_site_label_3
_geom_angle
_geom_angle_site_symmetry_1
_geom_angle_site_symmetry_3
_geom_angle_publ_flag
O3 Co1 O1 88.33(5) . . ?
O3 Co1 N1 160.03(6) . . ?
O1 Co1 N1 76.36(5) . . ?
O3 Co1 O5 87.81(5) . . ?
O1 Co1 O5 84.31(5) . . ?
N1 Co1 O5 103.09(5) . . ?
O3 Co1 N2 115.39(5) . . ?
O1 Co1 N2 154.23(5) . . ?
N1 Co1 N2 82.32(5) . . ?
O5 Co1 N2 86.61(5) . . ?
O3 Co1 N3 91.21(5) . . ?
O1 Co1 N3 107.22(5) . . ?
N1 Co1 N3 81.38(6) . . ?
O5 Co1 N3 168.40(5) . . ?
N2 Co1 N3 83.37(5) . . ?
O2 C1 O1 124.82(17) . . ?
O2 C1 C2 117.84(15) . . ?
O1 C1 C2 117.33(15) . . ?
N1 C2 C1 110.51(14) . . ?
N1 C3 C4 111.02(14) . . ?
N2 C4 C3 112.83(15) . . ?
N2 C5 C6 112.82(14) . . ?
N3 C6 C5 113.40(14) . . ?
N1 C7 C8 111.31(14) . . ?
N3 C8 C7 112.03(14) . . ?
O4 C9 O3 125.85(17) . . ?
O4 C9 C10 117.78(17) . . ?
O3 C9 C10 116.37(17) . . ?
N2 C11 C12 111.06(15) . . ?
N2 C11 C13 112.61(15) . . ?
C12 C11 C13 111.25(15) . . ?
N3 C14 C16 111.01(14) . . ?
N3 C14 C15 114.22(16) . . ?
C16 C14 C15 110.27(16) . . ?
C2 N1 C3 112.55(14) . . ?
C2 N1 C7 110.56(13) . . ?
C3 N1 C7 112.34(14) . . ?
C2 N1 Co1 105.19(10) . . ?
C3 N1 Co1 110.36(11) . . ?
C7 N1 Co1 105.36(10) . . ?
C4 N2 C5 111.30(14) . . ?
C4 N2 C11 107.89(14) . . ?
C5 N2 C11 111.77(13) . . ?
C4 N2 Co1 101.03(10) . . ?
C5 N2 Co1 107.19(10) . . ?
C11 N2 Co1 117.19(11) . . ?
C6 N3 C8 111.37(14) . . ?
C6 N3 C14 108.48(13) . . ?
C8 N3 C14 112.92(14) . . ?
C6 N3 Co1 100.04(10) . . ?
C8 N3 Co1 108.07(10) . . ?
C14 N3 Co1 115.27(11) . . ?
C1 O1 Co1 112.64(11) . . ?
C9 O3 Co1 123.72(11) . . ?

loop_
_geom_bond_atom_site_label_1
_geom_bond_atom_site_label_2
_geom_bond_distance
_geom_bond_site_symmetry_2
_geom_bond_publ_flag
Co1 O3 2.0375(13) . ?
Co1 O1 2.1227(12) . ?
Co1 N1 2.1505(15) . ?
Co1 O5 2.1697(13) . ?
Co1 N2 2.1940(15) . ?
Co1 N3 2.2391(15) . ?
C1 O2 1.257(2) . ?
C1 O1 1.265(2) . ?
C1 C2 1.519(2) . ?
C2 N1 1.476(2) . ?
C3 N1 1.480(2) . ?
C3 C4 1.517(3) . ?
C4 N2 1.496(2) . ?
C5 N2 1.497(2) . ?
C5 C6 1.517(3) . ?
C6 N3 1.486(2) . ?
C7 N1 1.485(2) . ?
C7 C8 1.528(2) . ?
C8 N3 1.498(2) . ?
C9 O4 1.250(2) . ?
C9 O3 1.266(2) . ?
C9 C10 1.509(3) . ?
C11 N2 1.504(2) . ?
C11 C12 1.524(3) . ?
C11 C13 1.533(3) . ?
C14 N3 1.506(2) . ?
C14 C16 1.521(3) . ?
C14 C15 1.531(3) . ?

loop_
_geom_hbond_atom_site_label_D
_geom_hbond_atom_site_label_H
_geom_hbond_atom_site_label_A
_geom_hbond_distance_DH
_geom_hbond_distance_HA
_geom_hbond_distance_DA
_geom_hbond_angle_DHA
_geom_hbond_site_symmetry_A
O5 H5C O2 0.906(10) 1.819(10) 2.7223(18) 175(3) 7_565
O5 H5D O4 0.98(3) 1.75(3) 2.6435(19) 150(3) .
O5 H5E O3 1.06(2) 2.257(19) 2.9191(18) 118.7(13) .
O6 H6C O2 0.93(3) 1.90(3) 2.815(2) 167(3) .
O6 H6C O1 0.93(3) 2.55(3) 3.148(2) 122(2) .
O6 H6D O4 0.83(4) 2.26(4) 3.086(2) 174(3) .
